data_7035402
loop_
_publ_author_name
'Kochem, Am\'elie'
'Gellon, Gis\`ele'
'Jarjayes, Olivier'
'Philouze, Christian'
'du Moulinet d'Hardemare, Amaury'
'van Gastel, Maurice'
'Thomas, Fabrice'

_publ_section_title
;
 Nickel(ii) radical complexes of thiosemicarbazone ligands appended by
 salicylidene, aminophenol and aminothiophenol moieties.
;
_journal_issue 28
_journal_name_full 'Dalton transactions (Cambridge, England : 2003)'
_journal_page_first 12743
_journal_page_last 12756
_journal_paper_doi 10.1039/c5dt00944h
_journal_volume 44
_journal_year 2015
_chemical_formula_moiety 'C20 H30 N4 Ni O S'
_chemical_formula_sum 'C20 H30 N4 Ni O S'
_chemical_formula_weight 433.25
_chemical_name_systematic
;
 ? 
;
_space_group_crystal_system monoclinic
_space_group_IT_number 15
_space_group_name_Hall '-C 2yc'
_space_group_name_H-M_alt 'C 1 2/c 1'
_symmetry_space_group_name_Hall '-C 2yc'
_symmetry_space_group_name_H-M 'C 1 2/c 1'
_atom_sites_solution_hydrogens geom
_atom_sites_solution_primary direct
_atom_sites_solution_secondary difmap
_audit_creation_date 2015-01-13
_audit_creation_method
;
  Olex2 1.1
  (compiled Sep 28 2011 20:36:17, GUI svn.r3906)
;
_audit_update_record
;
2015-01-16 deposited with the CCDC.
2015-06-11 downloaded from the CCDC.
;
_cell_angle_alpha 90.00
_cell_angle_beta 97.690(17)
_cell_angle_gamma 90.00
_cell_formula_units_Z 8
_cell_length_a 28.625(6)
_cell_length_b 8.7282(12)
_cell_length_c 17.707(4)
_cell_measurement_temperature 200.0
_cell_volume 4384.2(15)
_computing_cell_refinement 'Bruker Enraf Nonius kappa CCD'
_computing_data_collection Collect
_computing_data_reduction EvalCCD
_computing_molecular_graphics
;
O. V. Dolomanov, L. J. Bourhis, R. J. Gildea, J. A. K. Howard and H. Puschmann,
OLEX2: a complete structure solution, refinement and analysis program.
J. Appl. Cryst. (2009). 42, 339-341.
;
_computing_publication_material
;
O. V. Dolomanov, L. J. Bourhis, R. J. Gildea, J. A. K. Howard and H. Puschmann,
OLEX2: a complete structure solution, refinement and analysis program.
J. Appl. Cryst. (2009). 42, 339-341.
;
_computing_structure_refinement
;
SHELXL, G.M. Sheldrick, Acta Cryst.
(2008). A64, 112-122
;
_computing_structure_solution 'smtbx-flip (Bourhis, 2008)'
_diffrn_ambient_temperature 200.0
_diffrn_detector 'CCD area detector'
_diffrn_detector_type KappaCCD
_diffrn_measured_fraction_theta_full 0.998
_diffrn_measured_fraction_theta_max 0.998
_diffrn_measurement_device_type 'Bruker-AXS-enraf-nonius KappaCCD'
_diffrn_measurement_method 'Phi and omega scans'
_diffrn_radiation_detector CCD
_diffrn_radiation_monochromator graphite
_diffrn_radiation_probe x-ray
_diffrn_radiation_type MoK\a
_diffrn_radiation_wavelength 0.71073
_diffrn_reflns_av_R_equivalents 0.0394
_diffrn_reflns_av_unetI/netI 0.0383
_diffrn_reflns_limit_h_max 36
_diffrn_reflns_limit_h_min -36
_diffrn_reflns_limit_k_max 11
_diffrn_reflns_limit_k_min -9
_diffrn_reflns_limit_l_max 22
_diffrn_reflns_limit_l_min -22
_diffrn_reflns_number 23067
_diffrn_reflns_theta_full 27.00
_diffrn_reflns_theta_max 27.00
_diffrn_reflns_theta_min 2.44
_diffrn_source 'Enraf Nonius FR590'
_diffrn_source_target Mo
_diffrn_source_type 'fine-focus sealed tube'
_exptl_absorpt_coefficient_mu 0.997
_exptl_absorpt_correction_T_max 1
_exptl_absorpt_correction_T_min 0.679982
_exptl_absorpt_correction_type multi-scan
_exptl_absorpt_process_details
;
SADABS-2004/1 (Bruker,2004) was used for absorption correction.
R(int) was 0.0706 before and 0.0337 after correction.
The Ratio of minimum to maximum transmission is 0.6800.
The \l/2 correction factor is 0.0015.
;
_exptl_crystal_colour brown
_exptl_crystal_colour_primary brown
_exptl_crystal_density_diffrn 1.313
_exptl_crystal_density_method 'not measured'
_exptl_crystal_description prism
_exptl_crystal_F_000 1840
_exptl_crystal_size_max 0.4
_exptl_crystal_size_mid 0.14
_exptl_crystal_size_min 0.12
_refine_diff_density_max 0.339
_refine_diff_density_min -0.258
_refine_diff_density_rms 0.059
_refine_ls_extinction_method none
_refine_ls_goodness_of_fit_ref 1.055
_refine_ls_hydrogen_treatment constr
_refine_ls_matrix_type full
_refine_ls_number_parameters 253
_refine_ls_number_reflns 4779
_refine_ls_number_restraints 0
_refine_ls_restrained_S_all 1.055
_refine_ls_R_factor_all 0.0640
_refine_ls_R_factor_gt 0.0356
_refine_ls_shift/su_max 0.000
_refine_ls_shift/su_mean 0.000
_refine_ls_structure_factor_coef Fsqd
_refine_ls_weighting_details 'calc w=1/[\s^2^(Fo^2^)+(0.0377P)^2^+5.0914P] where P=(Fo^2^+2Fc^2^)/3'
_refine_ls_weighting_scheme calc
_refine_ls_wR_factor_gt 0.0801
_refine_ls_wR_factor_ref 0.0927
_reflns_number_gt 3506
_reflns_number_total 4779
_reflns_threshold_expression >2sigma(I)
_cod_data_source_file c5dt00944h2.cif
_cod_data_source_block shelx
_cod_depositor_comments 'Adding full bibliography for 7035402--7035404.cif.'
_cod_original_cell_volume 4384.2(14)
_cod_database_code 7035402

loop_
_space_group_symop_id
_space_group_symop_operation_xyz
1 'x, y, z'
2 '-x, y, -z+1/2'
3 'x+1/2, y+1/2, z'
4 '-x+1/2, y+1/2, -z+1/2'
5 '-x, -y, -z'
6 'x, -y, z-1/2'
7 '-x+1/2, -y+1/2, -z'
8 'x+1/2, -y+1/2, z-1/2'

loop_
_atom_site_label
_atom_site_type_symbol
_atom_site_fract_x
_atom_site_fract_y
_atom_site_fract_z
_atom_site_U_iso_or_equiv
_atom_site_adp_type
_atom_site_occupancy
_atom_site_symmetry_multiplicity
_atom_site_calc_flag
_atom_site_refinement_flags
Ni1 Ni 0.220960(10) -0.05141(3) -0.069159(15) 0.03095(10) Uani 1 1 d .
S1 S 0.22959(2) -0.19377(8) -0.16709(4) 0.04444(17) Uani 1 1 d .
O1 O 0.15900(5) 0.0083(2) -0.09463(8) 0.0396(4) Uani 1 1 d .
N4 N 0.31052(8) -0.3410(2) -0.17463(13) 0.0498(6) Uani 1 1 d .
H4 H 0.2944 -0.3815 -0.2156 0.060 Uiso 1 1 calc R
N3 N 0.31133(7) -0.1917(2) -0.06756(11) 0.0374(5) Uani 1 1 d .
N2 N 0.28267(6) -0.0943(2) -0.03241(10) 0.0314(4) Uani 1 1 d .
N1 N 0.22259(6) 0.0702(2) 0.01814(10) 0.0288(4) Uani 1 1 d .
C9 C 0.28804(9) -0.2439(3) -0.13226(14) 0.0396(6) Uani 1 1 d .
C10 C 0.35985(11) -0.3820(3) -0.15620(18) 0.0579(8) Uani 1 1 d .
H10A H 0.3796 -0.2971 -0.1696 0.087 Uiso 1 1 calc R
H10B H 0.3664 -0.4736 -0.1850 0.087 Uiso 1 1 calc R
H10C H 0.3669 -0.4031 -0.1015 0.087 Uiso 1 1 calc R
C8 C 0.29912(8) -0.0265(2) 0.03185(12) 0.0299(5) Uani 1 1 d .
C20 C 0.34855(8) -0.0455(3) 0.06971(13) 0.0384(6) Uani 1 1 d .
H20A H 0.3658 0.0509 0.0666 0.058 Uiso 1 1 calc R
H20B H 0.3641 -0.1268 0.0441 0.058 Uiso 1 1 calc R
H20C H 0.3483 -0.0730 0.1233 0.058 Uiso 1 1 calc R
C7 C 0.26312(8) 0.0705(2) 0.06199(12) 0.0287(5) Uani 1 1 d .
C19 C 0.27439(8) 0.1543(3) 0.13585(13) 0.0356(5) Uani 1 1 d .
H19A H 0.2686 0.2640 0.1275 0.053 Uiso 1 1 calc R
H19B H 0.3076 0.1381 0.1560 0.053 Uiso 1 1 calc R
H19C H 0.2544 0.1157 0.1724 0.053 Uiso 1 1 calc R
C1 C 0.14470(8) 0.0920(3) -0.03869(12) 0.0318(5) Uani 1 1 d .
C2 C 0.09671(8) 0.1358(3) -0.03980(12) 0.0335(5) Uani 1 1 d .
C3 C 0.08551(8) 0.2238(3) 0.02072(12) 0.0342(5) Uani 1 1 d .
H3 H 0.0534 0.2515 0.0206 0.041 Uiso 1 1 calc R
C4 C 0.11828(8) 0.2751(3) 0.08234(12) 0.0306(5) Uani 1 1 d .
C5 C 0.16500(8) 0.2303(3) 0.08300(12) 0.0295(5) Uani 1 1 d .
H5 H 0.1882 0.2627 0.1232 0.035 Uiso 1 1 calc R
C6 C 0.17788(7) 0.1371(2) 0.02441(12) 0.0290(5) Uani 1 1 d .
C15 C 0.10059(8) 0.3717(3) 0.14532(13) 0.0357(5) Uani 1 1 d .
C17 C 0.07108(11) 0.5083(4) 0.10939(17) 0.0642(9) Uani 1 1 d .
H17A H 0.0906 0.5721 0.0806 0.096 Uiso 1 1 calc R
H17B H 0.0600 0.5696 0.1498 0.096 Uiso 1 1 calc R
H17C H 0.0440 0.4696 0.0750 0.096 Uiso 1 1 calc R
C16 C 0.07028(12) 0.2715(4) 0.19038(19) 0.0712(10) Uani 1 1 d .
H16A H 0.0448 0.2248 0.1554 0.107 Uiso 1 1 calc R
H16B H 0.0567 0.3347 0.2277 0.107 Uiso 1 1 calc R
H16C H 0.0899 0.1909 0.2169 0.107 Uiso 1 1 calc R
C18 C 0.14102(9) 0.4397(3) 0.20052(13) 0.0413(6) Uani 1 1 d .
H18A H 0.1589 0.3567 0.2282 0.062 Uiso 1 1 calc R
H18B H 0.1281 0.5072 0.2368 0.062 Uiso 1 1 calc R
H18C H 0.1619 0.4986 0.1718 0.062 Uiso 1 1 calc R
C11 C 0.05953(8) 0.0875(3) -0.10659(14) 0.0453(6) Uani 1 1 d .
C12 C 0.00989(9) 0.1432(4) -0.09631(16) 0.0591(8) Uani 1 1 d .
H12A H -0.0126 0.1101 -0.1399 0.089 Uiso 1 1 calc R
H12B H 0.0098 0.2553 -0.0931 0.089 Uiso 1 1 calc R
H12C H 0.0008 0.0998 -0.0494 0.089 Uiso 1 1 calc R
C14 C 0.05802(10) -0.0888(4) -0.11318(18) 0.0615(9) Uani 1 1 d .
H14A H 0.0493 -0.1327 -0.0661 0.092 Uiso 1 1 calc R
H14B H 0.0891 -0.1270 -0.1214 0.092 Uiso 1 1 calc R
H14C H 0.0347 -0.1187 -0.1563 0.092 Uiso 1 1 calc R
C13 C 0.07277(11) 0.1599(5) -0.18074(15) 0.0732(10) Uani 1 1 d .
H13A H 0.0503 0.1262 -0.2242 0.110 Uiso 1 1 calc R
H13B H 0.1046 0.1276 -0.1881 0.110 Uiso 1 1 calc R
H13C H 0.0718 0.2719 -0.1768 0.110 Uiso 1 1 calc R

loop_
_atom_site_aniso_label
_atom_site_aniso_U_11
_atom_site_aniso_U_22
_atom_site_aniso_U_33
_atom_site_aniso_U_23
_atom_site_aniso_U_13
_atom_site_aniso_U_12
Ni1 0.03083(16) 0.03835(18) 0.02483(16) -0.00377(13) 0.00799(11) -0.00477(13)
S1 0.0472(4) 0.0552(4) 0.0335(3) -0.0140(3) 0.0148(3) -0.0109(3)
O1 0.0330(9) 0.0611(11) 0.0251(8) -0.0106(8) 0.0049(7) -0.0027(8)
N4 0.0649(15) 0.0411(12) 0.0491(13) -0.0100(10) 0.0286(12) -0.0043(11)
N3 0.0416(11) 0.0363(11) 0.0380(11) -0.0009(9) 0.0187(9) 0.0009(9)
N2 0.0345(10) 0.0321(10) 0.0301(10) 0.0009(8) 0.0132(8) -0.0026(8)
N1 0.0289(9) 0.0355(10) 0.0227(9) -0.0005(8) 0.0057(7) -0.0023(8)
C9 0.0499(15) 0.0355(13) 0.0379(14) -0.0001(11) 0.0227(11) -0.0067(12)
C10 0.072(2) 0.0409(15) 0.070(2) 0.0028(14) 0.0442(17) 0.0083(15)
C8 0.0296(11) 0.0334(12) 0.0283(12) 0.0060(9) 0.0100(9) -0.0022(9)
C20 0.0336(12) 0.0489(15) 0.0333(13) 0.0026(11) 0.0073(10) 0.0049(11)
C7 0.0300(11) 0.0310(12) 0.0259(11) 0.0055(9) 0.0063(9) -0.0019(9)
C19 0.0298(12) 0.0465(14) 0.0300(12) -0.0027(10) 0.0023(9) 0.0012(11)
C1 0.0316(12) 0.0404(13) 0.0233(11) 0.0005(10) 0.0037(9) -0.0022(10)
C2 0.0303(12) 0.0451(14) 0.0244(11) 0.0022(10) 0.0015(9) -0.0035(10)
C3 0.0281(11) 0.0441(14) 0.0303(12) 0.0035(10) 0.0035(9) 0.0026(10)
C4 0.0315(12) 0.0337(12) 0.0270(11) 0.0035(9) 0.0058(9) 0.0000(10)
C5 0.0304(11) 0.0348(12) 0.0224(11) 0.0011(9) 0.0008(9) -0.0030(10)
C6 0.0277(11) 0.0333(12) 0.0264(11) 0.0029(9) 0.0050(9) -0.0009(9)
C15 0.0333(12) 0.0405(13) 0.0340(13) -0.0031(10) 0.0067(10) 0.0032(10)
C17 0.0631(19) 0.0691(19) 0.0543(18) -0.0188(15) -0.0144(15) 0.0328(16)
C16 0.086(2) 0.066(2) 0.075(2) -0.0246(17) 0.0571(19) -0.0251(18)
C18 0.0430(14) 0.0507(15) 0.0304(12) -0.0056(11) 0.0049(10) 0.0070(12)
C11 0.0311(13) 0.0740(19) 0.0293(13) -0.0082(12) -0.0011(10) 0.0005(12)
C12 0.0351(14) 0.097(2) 0.0417(15) -0.0134(16) -0.0085(12) 0.0080(15)
C14 0.0384(15) 0.085(2) 0.0605(19) -0.0323(17) 0.0053(13) -0.0123(15)
C13 0.0520(18) 0.137(3) 0.0280(14) 0.0078(18) -0.0050(13) 0.0018(19)

loop_
_atom_type_symbol
_atom_type_description
_atom_type_scat_dispersion_real
_atom_type_scat_dispersion_imag
_atom_type_scat_source
C C 0.0033 0.0016 'International Tables Vol C Tables 4.2.6.8 and 6.1.1.4'
H H 0.0000 0.0000 'International Tables Vol C Tables 4.2.6.8 and 6.1.1.4'
N N 0.0061 0.0033 'International Tables Vol C Tables 4.2.6.8 and 6.1.1.4'
Ni Ni 0.3393 1.1124 'International Tables Vol C Tables 4.2.6.8 and 6.1.1.4'
O O 0.0106 0.0060 'International Tables Vol C Tables 4.2.6.8 and 6.1.1.4'
S S 0.1246 0.1234 'International Tables Vol C Tables 4.2.6.8 and 6.1.1.4'

loop_
_geom_angle_atom_site_label_1
_geom_angle_atom_site_label_2
_geom_angle_atom_site_label_3
_geom_angle
O1 Ni1 S1 100.05(5)
O1 Ni1 N1 87.63(7)
N2 Ni1 S1 87.69(6)
N2 Ni1 O1 172.25(7)
N2 Ni1 N1 84.62(8)
N1 Ni1 S1 172.10(6)
C9 S1 Ni1 93.83(8)
C1 O1 Ni1 110.64(13)
C9 N4 H4 118.3
C9 N4 C10 123.5(2)
C10 N4 H4 118.3
C9 N3 N2 109.8(2)
N3 N2 Ni1 124.38(15)
C8 N2 Ni1 115.58(15)
C8 N2 N3 120.04(19)
C7 N1 Ni1 114.47(15)
C7 N1 C6 133.49(18)
C6 N1 Ni1 111.95(13)
N4 C9 S1 117.6(2)
N3 C9 S1 124.17(18)
N3 C9 N4 118.3(2)
N4 C10 H10A 109.5
N4 C10 H10B 109.5
N4 C10 H10C 109.5
H10A C10 H10B 109.5
H10A C10 H10C 109.5
H10B C10 H10C 109.5
N2 C8 C20 123.3(2)
N2 C8 C7 112.47(19)
C7 C8 C20 124.3(2)
C8 C20 H20A 109.5
C8 C20 H20B 109.5
C8 C20 H20C 109.5
H20A C20 H20B 109.5
H20A C20 H20C 109.5
H20B C20 H20C 109.5
N1 C7 C8 112.86(19)
N1 C7 C19 126.2(2)
C8 C7 C19 120.91(19)
C7 C19 H19A 109.5
C7 C19 H19B 109.5
C7 C19 H19C 109.5
H19A C19 H19B 109.5
H19A C19 H19C 109.5
H19B C19 H19C 109.5
O1 C1 C2 121.76(19)
O1 C1 C6 119.6(2)
C6 C1 C2 118.6(2)
C1 C2 C11 120.3(2)
C3 C2 C1 117.3(2)
C3 C2 C11 122.4(2)
C2 C3 H3 117.5
C2 C3 C4 124.9(2)
C4 C3 H3 117.5
C3 C4 C15 119.00(19)
C5 C4 C3 117.1(2)
C5 C4 C15 123.9(2)
C4 C5 H5 119.9
C4 C5 C6 120.2(2)
C6 C5 H5 119.9
C1 C6 N1 109.74(19)
C5 C6 N1 128.46(19)
C5 C6 C1 121.8(2)
C4 C15 C17 109.8(2)
C16 C15 C4 109.3(2)
C16 C15 C17 109.8(2)
C16 C15 C18 108.8(2)
C18 C15 C4 112.42(19)
C18 C15 C17 106.8(2)
C15 C17 H17A 109.5
C15 C17 H17B 109.5
C15 C17 H17C 109.5
H17A C17 H17B 109.5
H17A C17 H17C 109.5
H17B C17 H17C 109.5
C15 C16 H16A 109.5
C15 C16 H16B 109.5
C15 C16 H16C 109.5
H16A C16 H16B 109.5
H16A C16 H16C 109.5
H16B C16 H16C 109.5
C15 C18 H18A 109.5
C15 C18 H18B 109.5
C15 C18 H18C 109.5
H18A C18 H18B 109.5
H18A C18 H18C 109.5
H18B C18 H18C 109.5
C2 C11 C14 109.9(2)
C2 C11 C13 108.5(2)
C12 C11 C2 112.2(2)
C12 C11 C14 107.9(2)
C12 C11 C13 107.9(2)
C14 C11 C13 110.5(2)
C11 C12 H12A 109.5
C11 C12 H12B 109.5
C11 C12 H12C 109.5
H12A C12 H12B 109.5
H12A C12 H12C 109.5
H12B C12 H12C 109.5
C11 C14 H14A 109.5
C11 C14 H14B 109.5
C11 C14 H14C 109.5
H14A C14 H14B 109.5
H14A C14 H14C 109.5
H14B C14 H14C 109.5
C11 C13 H13A 109.5
C11 C13 H13B 109.5
C11 C13 H13C 109.5
H13A C13 H13B 109.5
H13A C13 H13C 109.5
H13B C13 H13C 109.5

loop_
_geom_bond_atom_site_label_1
_geom_bond_atom_site_label_2
_geom_bond_distance
Ni1 S1 2.1741(7)
Ni1 O1 1.8455(16)
Ni1 N2 1.8373(19)
Ni1 N1 1.8705(18)
S1 C9 1.759(3)
O1 C1 1.339(3)
N4 H4 0.8800
N4 C9 1.351(3)
N4 C10 1.451(4)
N3 N2 1.386(3)
N3 C9 1.327(3)
N2 C8 1.313(3)
N1 C7 1.307(3)
N1 C6 1.425(3)
C10 H10A 0.9800
C10 H10B 0.9800
C10 H10C 0.9800
C8 C20 1.492(3)
C8 C7 1.487(3)
C20 H20A 0.9800
C20 H20B 0.9800
C20 H20C 0.9800
C7 C19 1.496(3)
C19 H19A 0.9800
C19 H19B 0.9800
C19 H19C 0.9800
C1 C2 1.423(3)
C1 C6 1.422(3)
C2 C3 1.391(3)
C2 C11 1.540(3)
C3 H3 0.9500
C3 C4 1.413(3)
C4 C5 1.392(3)
C4 C15 1.537(3)
C5 H5 0.9500
C5 C6 1.406(3)
C15 C17 1.548(4)
C15 C16 1.530(4)
C15 C18 1.531(3)
C17 H17A 0.9800
C17 H17B 0.9800
C17 H17C 0.9800
C16 H16A 0.9800
C16 H16B 0.9800
C16 H16C 0.9800
C18 H18A 0.9800
C18 H18B 0.9800
C18 H18C 0.9800
C11 C12 1.535(4)
C11 C14 1.544(4)
C11 C13 1.549(4)
C12 H12A 0.9800
C12 H12B 0.9800
C12 H12C 0.9800
C14 H14A 0.9800
C14 H14B 0.9800
C14 H14C 0.9800
C13 H13A 0.9800
C13 H13B 0.9800
C13 H13C 0.9800
